data_4120115
loop_
_publ_author_name
'R. Kashif M. Khan'
'Sebastian Torker'
'Amir H. Hoveyda'

_publ_section_title
;
 Readily Accessible and Easily Modifiable Ru-Based Catalysts for Efficient
 and Z-Selective Ring-Opening Metathesis Polymerization and
 Ring-Opening/Cross-Metathesis
;
_journal_name_full 'Journal of the American Chemical Society'
_journal_page_first 10258
_journal_page_last 10261
_journal_paper_doi 10.1021/ja404208a
_journal_volume 135
_journal_year 2013
_chemical_formula_moiety 'C37 H42 N2 O3 Ru, 0.5(C6 H6), C H2 Cl2'
_chemical_formula_sum 'C41 H47 Cl2 N2 O3 Ru'
_chemical_formula_weight 787.78
_chemical_name_systematic
; 
 ? 
;
_space_group_IT_number 14
_symmetry_cell_setting monoclinic
_symmetry_space_group_name_Hall '-P 2yn'
_symmetry_space_group_name_H-M 'P 1 21/n 1'
_atom_sites_solution_hydrogens geom
_atom_sites_solution_primary direct
_atom_sites_solution_secondary difmap
_audit_creation_method SHELXL-97
_cell_angle_alpha 90.00
_cell_angle_beta 101.4020(10)
_cell_angle_gamma 90.00
_cell_formula_units_Z 4
_cell_length_a 8.6694(3)
_cell_length_b 21.5135(7)
_cell_length_c 20.3017(7)
_cell_measurement_reflns_used 9339
_cell_measurement_temperature 100(2)
_cell_measurement_theta_max 66.32
_cell_measurement_theta_min 3.02
_cell_volume 3711.7(2)
_computing_cell_refinement 'SAINT (Bruker, 2010)'
_computing_data_collection 'APEX2 (Bruker, 2010)'
_computing_data_reduction 'SAINT (Bruker, 2010)'
_computing_molecular_graphics 'Bruker SHELXTL'
_computing_publication_material 'Bruker SHELXTL'
_computing_structure_refinement 'SHELXL-97 (Sheldrick, 2008)'
_computing_structure_solution 'SHELXS-97 (Sheldrick, 2008)'
_diffrn_ambient_temperature 100(2)
_diffrn_measured_fraction_theta_full 0.995
_diffrn_measured_fraction_theta_max 0.995
_diffrn_measurement_device_type 'Bruker Kappa DUO CCD diffractometer'
_diffrn_measurement_method '\f and \w scans'
_diffrn_radiation_monochromator graphite
_diffrn_radiation_type CuK\a
_diffrn_radiation_wavelength 1.54178
_diffrn_reflns_av_R_equivalents 0.0282
_diffrn_reflns_av_sigmaI/netI 0.0179
_diffrn_reflns_limit_h_max 10
_diffrn_reflns_limit_h_min -10
_diffrn_reflns_limit_k_max 25
_diffrn_reflns_limit_k_min -24
_diffrn_reflns_limit_l_max 21
_diffrn_reflns_limit_l_min -24
_diffrn_reflns_number 42474
_diffrn_reflns_theta_full 66.58
_diffrn_reflns_theta_max 66.58
_diffrn_reflns_theta_min 3.02
_diffrn_source 'microfocus sealed tube'
_diffrn_source_type 'Incoatec I\uS'
_exptl_absorpt_coefficient_mu 5.060
_exptl_absorpt_correction_T_max 0.6316
_exptl_absorpt_correction_T_min 0.1950
_exptl_absorpt_correction_type multi-scan
_exptl_absorpt_process_details
;
Sheldrick, G.M. (2008). SADABS v2008/1. Bruker AXS Inc. Madison, WI USA.
;
_exptl_crystal_colour dark-red
_exptl_crystal_density_diffrn 1.410
_exptl_crystal_density_method none
_exptl_crystal_description block
_exptl_crystal_F_000 1636
_exptl_crystal_size_max 0.48
_exptl_crystal_size_mid 0.22
_exptl_crystal_size_min 0.10
_refine_diff_density_max 0.621
_refine_diff_density_min -0.671
_refine_diff_density_rms 0.066
_refine_ls_extinction_coef na
_refine_ls_extinction_method none
_refine_ls_goodness_of_fit_ref 1.109
_refine_ls_hydrogen_treatment constr
_refine_ls_matrix_type full
_refine_ls_number_parameters 448
_refine_ls_number_reflns 6532
_refine_ls_number_restraints 0
_refine_ls_restrained_S_all 1.109
_refine_ls_R_factor_all 0.0277
_refine_ls_R_factor_gt 0.0277
_refine_ls_shift/su_max 0.001
_refine_ls_shift/su_mean 0.000
_refine_ls_structure_factor_coef Fsqd
_refine_ls_weighting_details 'calc w=1/[\s^2^(Fo^2^)+(0.0328P)^2^+4.1377P] where P=(Fo^2^+2Fc^2^)/3'
_refine_ls_weighting_scheme calc
_refine_ls_wR_factor_gt 0.0699
_refine_ls_wR_factor_ref 0.0700
_reflns_number_gt 6527
_reflns_number_total 6532
_reflns_threshold_expression >2sigma(I)
_cod_data_source_file ja404208a_si_001.cif
_cod_data_source_block C41H47Cl2N2O3Ru
_cod_database_code 4120115

loop_
_symmetry_equiv_pos_as_xyz
'x, y, z'
'-x+1/2, y+1/2, -z+1/2'
'-x, -y, -z'
'x-1/2, -y-1/2, z-1/2'

loop_
_atom_site_label
_atom_site_type_symbol
_atom_site_fract_x
_atom_site_fract_y
_atom_site_fract_z
_atom_site_U_iso_or_equiv
_atom_site_adp_type
_atom_site_occupancy
_atom_site_symmetry_multiplicity
_atom_site_calc_flag
_atom_site_refinement_flags
Ru1 Ru 0.076779(16) 0.191329(6) 0.226665(7) 0.01141(6) Uani 1 1 d .
O1 O 0.01121(16) 0.14681(6) 0.13796(7) 0.0150(3) Uani 1 1 d .
O2 O 0.21239(16) 0.23967(6) 0.17634(7) 0.0168(3) Uani 1 1 d .
O3 O 0.19288(17) 0.23552(6) 0.32076(7) 0.0182(3) Uani 1 1 d .
N1 N -0.2592(2) 0.20961(8) 0.21709(9) 0.0169(3) Uani 1 1 d .
N2 N -0.1982(2) 0.12592(8) 0.27604(9) 0.0171(3) Uani 1 1 d .
C1 C -0.1384(2) 0.17317(9) 0.24550(9) 0.0141(4) Uani 1 1 d .
C2 C -0.4137(3) 0.18404(12) 0.22174(13) 0.0276(5) Uani 1 1 d .
H2A H -0.4688 0.1670 0.1781 0.033 Uiso 1 1 calc R
H2B H -0.4811 0.2158 0.2373 0.033 Uiso 1 1 calc R
C3 C -0.3688(2) 0.13287(11) 0.27364(11) 0.0224(5) Uani 1 1 d .
H3A H -0.3901 0.1454 0.3179 0.027 Uiso 1 1 calc R
H3B H -0.4260 0.0938 0.2591 0.027 Uiso 1 1 calc R
C4 C -0.2356(2) 0.26884(9) 0.18801(10) 0.0148(4) Uani 1 1 d .
C5 C -0.2478(2) 0.27487(10) 0.11889(10) 0.0169(4) Uani 1 1 d .
C6 C -0.2173(2) 0.33321(10) 0.09404(11) 0.0200(4) Uani 1 1 d .
H6A H -0.2244 0.3381 0.0470 0.024 Uiso 1 1 calc R
C7 C -0.1772(2) 0.38400(10) 0.13561(12) 0.0219(5) Uani 1 1 d .
C8 C -0.1722(2) 0.37682(10) 0.20419(11) 0.0210(4) Uani 1 1 d .
H8A H -0.1472 0.4117 0.2331 0.025 Uiso 1 1 calc R
C9 C -0.2028(2) 0.32019(10) 0.23127(10) 0.0174(4) Uani 1 1 d .
C10 C -0.2931(3) 0.22088(10) 0.07180(11) 0.0228(5) Uani 1 1 d .
H10A H -0.2268 0.1850 0.0880 0.034 Uiso 1 1 calc R
H10B H -0.2780 0.2323 0.0268 0.034 Uiso 1 1 calc R
H10C H -0.4038 0.2103 0.0700 0.034 Uiso 1 1 calc R
C11 C -0.1402(3) 0.44617(11) 0.10784(14) 0.0319(5) Uani 1 1 d .
H11A H -0.0288 0.4560 0.1241 0.048 Uiso 1 1 calc R
H11B H -0.2054 0.4784 0.1228 0.048 Uiso 1 1 calc R
H11C H -0.1623 0.4444 0.0586 0.048 Uiso 1 1 calc R
C12 C -0.2045(3) 0.31364(11) 0.30495(11) 0.0261(5) Uani 1 1 d .
H12A H -0.1725 0.3530 0.3279 0.039 Uiso 1 1 calc R
H12B H -0.1312 0.2808 0.3243 0.039 Uiso 1 1 calc R
H12C H -0.3109 0.3029 0.3106 0.039 Uiso 1 1 calc R
C13 C -0.1113(2) 0.07667(9) 0.31372(10) 0.0163(4) Uani 1 1 d .
C14 C -0.0490(2) 0.08531(10) 0.38207(11) 0.0186(4) Uani 1 1 d .
C15 C 0.0339(3) 0.03630(11) 0.41739(11) 0.0231(5) Uani 1 1 d .
H15A H 0.0763 0.0412 0.4639 0.028 Uiso 1 1 calc R
C16 C 0.0564(3) -0.01966(11) 0.38637(12) 0.0246(5) Uani 1 1 d .
C17 C -0.0073(3) -0.02648(10) 0.31832(12) 0.0242(5) Uani 1 1 d .
H17A H 0.0079 -0.0645 0.2967 0.029 Uiso 1 1 calc R
C18 C -0.0925(2) 0.02081(10) 0.28105(11) 0.0196(4) Uani 1 1 d .
C19 C -0.0651(3) 0.14673(10) 0.41572(11) 0.0239(5) Uani 1 1 d .
H19A H -0.0040 0.1458 0.4618 0.036 Uiso 1 1 calc R
H19B H -0.1761 0.1543 0.4166 0.036 Uiso 1 1 calc R
H19C H -0.0257 0.1801 0.3906 0.036 Uiso 1 1 calc R
C20 C 0.1484(3) -0.07199(13) 0.42508(15) 0.0399(6) Uani 1 1 d .
H20A H 0.1905 -0.0584 0.4712 0.060 Uiso 1 1 calc R
H20B H 0.2354 -0.0838 0.4033 0.060 Uiso 1 1 calc R
H20C H 0.0790 -0.1078 0.4259 0.060 Uiso 1 1 calc R
C21 C -0.1579(3) 0.01362(11) 0.20735(11) 0.0264(5) Uani 1 1 d .
H21A H -0.1325 -0.0279 0.1927 0.040 Uiso 1 1 calc R
H21B H -0.1116 0.0452 0.1823 0.040 Uiso 1 1 calc R
H21C H -0.2724 0.0189 0.1989 0.040 Uiso 1 1 calc R
C22 C 0.0915(2) 0.16908(9) 0.09277(10) 0.0159(4) Uani 1 1 d .
C23 C 0.0721(3) 0.14536(10) 0.02801(10) 0.0192(4) Uani 1 1 d .
H23A H -0.0015 0.1129 0.0140 0.023 Uiso 1 1 calc R
C24 C 0.1610(3) 0.16935(11) -0.01646(10) 0.0238(5) Uani 1 1 d .
H24A H 0.1480 0.1530 -0.0607 0.029 Uiso 1 1 calc R
C25 C 0.2678(3) 0.21674(11) 0.00342(11) 0.0249(5) Uani 1 1 d .
H25A H 0.3278 0.2327 -0.0272 0.030 Uiso 1 1 calc R
C26 C 0.2876(3) 0.24119(10) 0.06822(11) 0.0218(4) Uani 1 1 d .
H26A H 0.3612 0.2737 0.0817 0.026 Uiso 1 1 calc R
C27 C 0.1998(2) 0.21799(9) 0.11316(10) 0.0165(4) Uani 1 1 d .
C28 C 0.1734(2) 0.12379(9) 0.27153(10) 0.0143(4) Uani 1 1 d .
H28A H 0.1544 0.0832 0.2533 0.017 Uiso 1 1 calc R
C29 C 0.2795(2) 0.13338(9) 0.33541(10) 0.0144(4) Uani 1 1 d .
C30 C 0.3675(2) 0.08619(10) 0.37208(10) 0.0180(4) Uani 1 1 d .
H30A H 0.3555 0.0445 0.3563 0.022 Uiso 1 1 calc R
C31 C 0.4723(2) 0.09942(11) 0.43137(11) 0.0220(5) Uani 1 1 d .
H31A H 0.5319 0.0671 0.4563 0.026 Uiso 1 1 calc R
C32 C 0.4892(3) 0.16054(11) 0.45391(11) 0.0233(5) Uani 1 1 d .
H32A H 0.5629 0.1698 0.4939 0.028 Uiso 1 1 calc R
C33 C 0.4006(3) 0.20862(11) 0.41916(11) 0.0210(4) Uani 1 1 d .
H33A H 0.4122 0.2501 0.4354 0.025 Uiso 1 1 calc R
C34 C 0.2947(2) 0.19440(9) 0.36029(10) 0.0161(4) Uani 1 1 d .
C35 C 0.2089(3) 0.30406(9) 0.32510(11) 0.0217(5) Uani 1 1 d .
H35A H 0.1230 0.3213 0.2896 0.026 Uiso 1 1 calc R
C36 C 0.1804(3) 0.32909(10) 0.39148(11) 0.0211(4) Uani 1 1 d .
H36A H 0.0792 0.3137 0.3994 0.032 Uiso 1 1 calc R
H36B H 0.1786 0.3746 0.3901 0.032 Uiso 1 1 calc R
H36C H 0.2650 0.3151 0.4279 0.032 Uiso 1 1 calc R
C37 C 0.3606(3) 0.32446(11) 0.30704(12) 0.0264(5) Uani 1 1 d .
H37A H 0.3693 0.3066 0.2635 0.040 Uiso 1 1 calc R
H37B H 0.4490 0.3102 0.3416 0.040 Uiso 1 1 calc R
H37C H 0.3626 0.3699 0.3042 0.040 Uiso 1 1 calc R
C1S C 0.2610(3) 1.02602(11) 0.12842(11) 0.0279(5) Uani 1 1 d .
H1S1 H 0.2214 1.0665 0.1413 0.033 Uiso 1 1 calc R
H1S2 H 0.3338 1.0342 0.0975 0.033 Uiso 1 1 calc R
Cl1 Cl 0.36469(7) 0.98766(3) 0.20166(3) 0.03234(14) Uani 1 1 d .
Cl2 Cl 0.10155(7) 0.98093(3) 0.08678(3) 0.02819(13) Uani 1 1 d .
C2S C 0.5127(3) 0.93596(11) 0.00465(12) 0.0292(5) Uani 1 1 d .
H2S H 0.5219 0.8920 0.0081 0.035 Uiso 1 1 calc R
C3S C 0.6342(3) 0.97341(12) 0.03731(12) 0.0307(5) Uani 1 1 d .
H3S H 0.7265 0.9550 0.0629 0.037 Uiso 1 1 calc R
C4S C 0.6215(3) 1.03774(11) 0.03276(12) 0.0279(5) Uani 1 1 d .
H4S H 0.7046 1.0634 0.0553 0.034 Uiso 1 1 calc R

loop_
_atom_site_aniso_label
_atom_site_aniso_U_11
_atom_site_aniso_U_22
_atom_site_aniso_U_33
_atom_site_aniso_U_23
_atom_site_aniso_U_13
_atom_site_aniso_U_12
Ru1 0.01517(9) 0.00916(9) 0.00918(9) 0.00056(5) 0.00064(6) -0.00002(5)
O1 0.0200(7) 0.0141(7) 0.0108(7) -0.0010(5) 0.0027(5) -0.0019(5)
O2 0.0210(7) 0.0148(7) 0.0142(7) 0.0022(5) 0.0022(5) -0.0031(6)
O3 0.0279(8) 0.0098(7) 0.0142(7) -0.0007(5) -0.0022(6) -0.0009(6)
N1 0.0161(8) 0.0161(8) 0.0181(9) 0.0042(7) 0.0023(7) 0.0018(7)
N2 0.0169(8) 0.0166(9) 0.0181(9) 0.0047(7) 0.0040(7) 0.0007(7)
C1 0.0207(10) 0.0127(9) 0.0083(9) -0.0017(7) 0.0013(7) 0.0011(8)
C2 0.0187(11) 0.0283(13) 0.0352(14) 0.0115(10) 0.0039(10) 0.0006(9)
C3 0.0178(10) 0.0241(11) 0.0255(11) 0.0053(9) 0.0051(9) 0.0009(9)
C4 0.0141(9) 0.0132(9) 0.0162(10) 0.0026(8) 0.0004(7) 0.0027(7)
C5 0.0154(9) 0.0175(10) 0.0169(10) 0.0003(8) 0.0009(8) 0.0043(8)
C6 0.0206(10) 0.0236(11) 0.0159(10) 0.0063(8) 0.0034(8) 0.0044(9)
C7 0.0176(10) 0.0177(10) 0.0301(12) 0.0061(9) 0.0040(9) 0.0039(8)
C8 0.0177(10) 0.0167(10) 0.0265(11) -0.0056(9) -0.0006(8) 0.0022(8)
C9 0.0140(9) 0.0203(10) 0.0164(10) -0.0010(8) -0.0003(8) 0.0059(8)
C10 0.0275(11) 0.0233(11) 0.0162(10) -0.0034(9) 0.0007(9) 0.0025(9)
C11 0.0318(13) 0.0206(12) 0.0439(15) 0.0095(10) 0.0090(11) -0.0004(10)
C12 0.0262(12) 0.0348(13) 0.0164(11) -0.0053(9) 0.0020(9) 0.0035(9)
C13 0.0175(10) 0.0144(10) 0.0178(10) 0.0063(8) 0.0053(8) -0.0010(8)
C14 0.0185(10) 0.0187(10) 0.0192(10) 0.0037(8) 0.0054(8) -0.0048(8)
C15 0.0223(11) 0.0285(12) 0.0177(10) 0.0094(9) 0.0023(8) -0.0043(9)
C16 0.0218(11) 0.0227(11) 0.0297(12) 0.0128(9) 0.0063(9) 0.0001(9)
C17 0.0260(11) 0.0142(10) 0.0350(13) 0.0028(9) 0.0127(10) 0.0001(9)
C18 0.0217(10) 0.0175(11) 0.0211(11) 0.0024(8) 0.0081(9) -0.0036(8)
C19 0.0297(12) 0.0238(11) 0.0178(11) -0.0001(9) 0.0034(9) -0.0041(9)
C20 0.0404(15) 0.0341(14) 0.0453(16) 0.0211(12) 0.0088(12) 0.0123(12)
C21 0.0320(12) 0.0250(12) 0.0229(12) -0.0040(9) 0.0075(10) -0.0029(10)
C22 0.0179(10) 0.0154(10) 0.0135(10) 0.0050(8) 0.0009(8) 0.0056(8)
C23 0.0232(10) 0.0190(10) 0.0135(10) 0.0020(8) -0.0009(8) 0.0064(8)
C24 0.0316(12) 0.0281(12) 0.0109(10) 0.0063(9) 0.0024(9) 0.0124(10)
C25 0.0274(11) 0.0298(12) 0.0191(11) 0.0133(9) 0.0083(9) 0.0091(10)
C26 0.0228(11) 0.0207(11) 0.0219(11) 0.0093(9) 0.0043(9) 0.0022(9)
C27 0.0180(10) 0.0162(10) 0.0139(10) 0.0049(8) 0.0000(8) 0.0041(8)
C28 0.0177(10) 0.0116(9) 0.0140(9) -0.0004(7) 0.0045(8) -0.0022(7)
C29 0.0148(9) 0.0160(10) 0.0125(9) 0.0024(8) 0.0030(7) -0.0018(8)
C30 0.0196(10) 0.0175(10) 0.0175(10) 0.0028(8) 0.0053(8) 0.0003(8)
C31 0.0200(10) 0.0280(12) 0.0171(10) 0.0067(9) 0.0014(8) 0.0043(9)
C32 0.0202(10) 0.0339(12) 0.0142(10) 0.0010(9) -0.0008(8) -0.0025(9)
C33 0.0246(11) 0.0209(10) 0.0169(10) -0.0035(8) 0.0023(9) -0.0041(9)
C34 0.0191(10) 0.0158(10) 0.0131(10) 0.0027(7) 0.0027(8) -0.0001(8)
C35 0.0357(13) 0.0109(10) 0.0188(11) -0.0004(8) 0.0058(9) -0.0015(8)
C36 0.0268(11) 0.0179(10) 0.0183(10) -0.0030(8) 0.0036(9) -0.0023(9)
C37 0.0315(12) 0.0216(11) 0.0267(12) -0.0037(9) 0.0074(10) -0.0043(10)
C1S 0.0400(13) 0.0226(11) 0.0181(11) 0.0005(9) -0.0013(10) -0.0027(10)
Cl1 0.0408(3) 0.0250(3) 0.0250(3) -0.0039(2) -0.0085(2) 0.0085(2)
Cl2 0.0303(3) 0.0280(3) 0.0233(3) -0.0016(2) -0.0019(2) 0.0014(2)
C2S 0.0436(14) 0.0199(11) 0.0259(12) 0.0031(9) 0.0110(11) 0.0022(10)
C3S 0.0333(13) 0.0314(13) 0.0258(12) 0.0016(10) 0.0016(10) 0.0072(10)
C4S 0.0335(12) 0.0277(12) 0.0233(12) -0.0022(9) 0.0072(10) -0.0032(10)

loop_
_atom_type_symbol
_atom_type_description
_atom_type_scat_dispersion_real
_atom_type_scat_dispersion_imag
_atom_type_scat_source
C C 0.0181 0.0091 'International Tables Vol C Tables 4.2.6.8 and 6.1.1.4'
H H 0.0000 0.0000 'International Tables Vol C Tables 4.2.6.8 and 6.1.1.4'
N N 0.0311 0.0180 'International Tables Vol C Tables 4.2.6.8 and 6.1.1.4'
O O 0.0492 0.0322 'International Tables Vol C Tables 4.2.6.8 and 6.1.1.4'
Ru Ru 0.0552 3.2960 'International Tables Vol C Tables 4.2.6.8 and 6.1.1.4'
Cl Cl 0.3639 0.7018 'International Tables Vol C Tables 4.2.6.8 and 6.1.1.4'

loop_
_geom_angle_atom_site_label_1
_geom_angle_atom_site_label_2
_geom_angle_atom_site_label_3
_geom_angle
_geom_angle_site_symmetry_1
C28 Ru1 O2 114.28(7) .
C28 Ru1 C1 95.82(8) .
O2 Ru1 C1 149.24(7) .
C28 Ru1 O1 95.04(7) .
O2 Ru1 O1 83.17(5) .
C1 Ru1 O1 88.24(7) .
C28 Ru1 O3 79.89(7) .
O2 Ru1 O3 90.26(6) .
C1 Ru1 O3 101.63(7) .
O1 Ru1 O3 169.26(6) .
C22 O1 Ru1 110.30(12) .
C27 O2 Ru1 111.20(12) .
C34 O3 C35 123.94(16) .
C34 O3 Ru1 110.94(11) .
C35 O3 Ru1 120.32(12) .
C1 N1 C4 122.10(17) .
C1 N1 C2 113.43(17) .
C4 N1 C2 124.41(17) .
C1 N2 C13 126.54(17) .
C1 N2 C3 112.48(17) .
C13 N2 C3 120.66(16) .
N1 C1 N2 107.42(17) .
N1 C1 Ru1 118.55(14) .
N2 C1 Ru1 133.54(15) .
N1 C2 C3 101.75(17) .
N1 C2 H2A 111.4 .
C3 C2 H2A 111.4 .
N1 C2 H2B 111.4 .
C3 C2 H2B 111.4 .
H2A C2 H2B 109.3 .
N2 C3 C2 102.35(17) .
N2 C3 H3A 111.3 .
C2 C3 H3A 111.3 .
N2 C3 H3B 111.3 .
C2 C3 H3B 111.3 .
H3A C3 H3B 109.2 .
C5 C4 C9 121.50(19) .
C5 C4 N1 120.56(18) .
C9 C4 N1 117.93(18) .
C4 C5 C6 117.74(19) .
C4 C5 C10 121.75(19) .
C6 C5 C10 120.51(19) .
C7 C6 C5 122.2(2) .
C7 C6 H6A 118.9 .
C5 C6 H6A 118.9 .
C6 C7 C8 118.5(2) .
C6 C7 C11 121.2(2) .
C8 C7 C11 120.3(2) .
C9 C8 C7 121.6(2) .
C9 C8 H8A 119.2 .
C7 C8 H8A 119.2 .
C8 C9 C4 118.36(19) .
C8 C9 C12 121.2(2) .
C4 C9 C12 120.47(19) .
C5 C10 H10A 109.5 .
C5 C10 H10B 109.5 .
H10A C10 H10B 109.5 .
C5 C10 H10C 109.5 .
H10A C10 H10C 109.5 .
H10B C10 H10C 109.5 .
C7 C11 H11A 109.5 .
C7 C11 H11B 109.5 .
H11A C11 H11B 109.5 .
C7 C11 H11C 109.5 .
H11A C11 H11C 109.5 .
H11B C11 H11C 109.5 .
C9 C12 H12A 109.5 .
C9 C12 H12B 109.5 .
H12A C12 H12B 109.5 .
C9 C12 H12C 109.5 .
H12A C12 H12C 109.5 .
H12B C12 H12C 109.5 .
C18 C13 C14 121.77(19) .
C18 C13 N2 118.79(19) .
C14 C13 N2 119.44(19) .
C15 C14 C13 118.0(2) .
C15 C14 C19 121.0(2) .
C13 C14 C19 120.95(19) .
C16 C15 C14 121.8(2) .
C16 C15 H15A 119.1 .
C14 C15 H15A 119.1 .
C15 C16 C17 118.6(2) .
C15 C16 C20 121.2(2) .
C17 C16 C20 120.3(2) .
C18 C17 C16 121.8(2) .
C18 C17 H17A 119.1 .
C16 C17 H17A 119.1 .
C17 C18 C13 118.1(2) .
C17 C18 C21 121.5(2) .
C13 C18 C21 120.3(2) .
C14 C19 H19A 109.5 .
C14 C19 H19B 109.5 .
H19A C19 H19B 109.5 .
C14 C19 H19C 109.5 .
H19A C19 H19C 109.5 .
H19B C19 H19C 109.5 .
C16 C20 H20A 109.5 .
C16 C20 H20B 109.5 .
H20A C20 H20B 109.5 .
C16 C20 H20C 109.5 .
H20A C20 H20C 109.5 .
H20B C20 H20C 109.5 .
C18 C21 H21A 109.5 .
C18 C21 H21B 109.5 .
H21A C21 H21B 109.5 .
C18 C21 H21C 109.5 .
H21A C21 H21C 109.5 .
H21B C21 H21C 109.5 .
O1 C22 C23 122.17(19) .
O1 C22 C27 117.90(18) .
C23 C22 C27 119.93(19) .
C22 C23 C24 119.8(2) .
C22 C23 H23A 120.1 .
C24 C23 H23A 120.1 .
C25 C24 C23 120.5(2) .
C25 C24 H24A 119.8 .
C23 C24 H24A 119.8 .
C24 C25 C26 120.3(2) .
C24 C25 H25A 119.9 .
C26 C25 H25A 119.9 .
C27 C26 C25 120.1(2) .
C27 C26 H26A 119.9 .
C25 C26 H26A 119.9 .
O2 C27 C26 123.22(19) .
O2 C27 C22 117.33(17) .
C26 C27 C22 119.46(19) .
C29 C28 Ru1 118.69(14) .
C29 C28 H28A 120.7 .
Ru1 C28 H28A 120.7 .
C30 C29 C34 119.12(19) .
C30 C29 C28 123.92(19) .
C34 C29 C28 116.96(18) .
C31 C30 C29 120.6(2) .
C31 C30 H30A 119.7 .
C29 C30 H30A 119.7 .
C30 C31 C32 119.2(2) .
C30 C31 H31A 120.4 .
C32 C31 H31A 120.4 .
C31 C32 C33 121.6(2) .
C31 C32 H32A 119.2 .
C33 C32 H32A 119.2 .
C34 C33 C32 118.4(2) .
C34 C33 H33A 120.8 .
C32 C33 H33A 120.8 .
O3 C34 C33 126.41(18) .
O3 C34 C29 112.60(17) .
C33 C34 C29 120.98(19) .
O3 C35 C37 110.68(18) .
O3 C35 C36 112.12(17) .
C37 C35 C36 114.73(19) .
O3 C35 H35A 106.2 .
C37 C35 H35A 106.2 .
C36 C35 H35A 106.2 .
C35 C36 H36A 109.5 .
C35 C36 H36B 109.5 .
H36A C36 H36B 109.5 .
C35 C36 H36C 109.5 .
H36A C36 H36C 109.5 .
H36B C36 H36C 109.5 .
C35 C37 H37A 109.5 .
C35 C37 H37B 109.5 .
H37A C37 H37B 109.5 .
C35 C37 H37C 109.5 .
H37A C37 H37C 109.5 .
H37B C37 H37C 109.5 .
Cl2 C1S Cl1 111.35(13) .
Cl2 C1S H1S1 109.4 .
Cl1 C1S H1S1 109.4 .
Cl2 C1S H1S2 109.4 .
Cl1 C1S H1S2 109.4 .
H1S1 C1S H1S2 108.0 .
C4S C2S C3S 120.2(2) 3_675
C4S C2S H2S 119.9 3_675
C3S C2S H2S 119.9 .
C2S C3S C4S 120.3(2) .
C2S C3S H3S 119.9 .
C4S C3S H3S 119.9 .
C2S C4S C3S 119.5(2) 3_675
C2S C4S H4S 120.3 3_675
C3S C4S H4S 120.3 .

loop_
_geom_bond_atom_site_label_1
_geom_bond_atom_site_label_2
_geom_bond_distance
_geom_bond_site_symmetry_2
Ru1 C28 1.828(2) .
Ru1 O2 1.9956(14) .
Ru1 C1 2.015(2) .
Ru1 O1 2.0196(13) .
Ru1 O3 2.1922(14) .
O1 C22 1.345(2) .
O2 C27 1.349(2) .
O3 C34 1.388(2) .
O3 C35 1.482(2) .
N1 C1 1.344(3) .
N1 C4 1.436(3) .
N1 C2 1.468(3) .
N2 C1 1.347(3) .
N2 C13 1.431(3) .
N2 C3 1.478(3) .
C2 C3 1.520(3) .
C2 H2A 0.9900 .
C2 H2B 0.9900 .
C3 H3A 0.9900 .
C3 H3B 0.9900 .
C4 C5 1.392(3) .
C4 C9 1.405(3) .
C5 C6 1.397(3) .
C5 C10 1.506(3) .
C6 C7 1.382(3) .
C6 H6A 0.9500 .
C7 C8 1.393(3) .
C7 C11 1.511(3) .
C8 C9 1.384(3) .
C8 H8A 0.9500 .
C9 C12 1.505(3) .
C10 H10A 0.9800 .
C10 H10B 0.9800 .
C10 H10C 0.9800 .
C11 H11A 0.9800 .
C11 H11B 0.9800 .
C11 H11C 0.9800 .
C12 H12A 0.9800 .
C12 H12B 0.9800 .
C12 H12C 0.9800 .
C13 C18 1.398(3) .
C13 C14 1.398(3) .
C14 C15 1.393(3) .
C14 C19 1.507(3) .
C15 C16 1.390(3) .
C15 H15A 0.9500 .
C16 C17 1.390(3) .
C16 C20 1.508(3) .
C17 C18 1.390(3) .
C17 H17A 0.9500 .
C18 C21 1.500(3) .
C19 H19A 0.9800 .
C19 H19B 0.9800 .
C19 H19C 0.9800 .
C20 H20A 0.9800 .
C20 H20B 0.9800 .
C20 H20C 0.9800 .
C21 H21A 0.9800 .
C21 H21B 0.9800 .
C21 H21C 0.9800 .
C22 C23 1.389(3) .
C22 C27 1.417(3) .
C23 C24 1.397(3) .
C23 H23A 0.9500 .
C24 C25 1.383(4) .
C24 H24A 0.9500 .
C25 C26 1.396(3) .
C25 H25A 0.9500 .
C26 C27 1.391(3) .
C26 H26A 0.9500 .
C28 C29 1.449(3) .
C28 H28A 0.9500 .
C29 C30 1.394(3) .
C29 C34 1.403(3) .
C30 C31 1.387(3) .
C30 H30A 0.9500 .
C31 C32 1.391(3) .
C31 H31A 0.9500 .
C32 C33 1.394(3) .
C32 H32A 0.9500 .
C33 C34 1.389(3) .
C33 H33A 0.9500 .
C35 C37 1.499(3) .
C35 C36 1.516(3) .
C35 H35A 1.0000 .
C36 H36A 0.9800 .
C36 H36B 0.9800 .
C36 H36C 0.9800 .
C37 H37A 0.9800 .
C37 H37B 0.9800 .
C37 H37C 0.9800 .
C1S Cl2 1.762(2) .
C1S Cl1 1.781(2) .
C1S H1S1 0.9900 .
C1S H1S2 0.9900 .
C2S C4S 1.379(4) 3_675
C2S C3S 1.386(4) .
C2S H2S 0.9500 .
C3S C4S 1.390(3) .
C3S H3S 0.9500 .
C4S C2S 1.379(4) 3_675
C4S H4S 0.9500 .

loop_
_geom_torsion_atom_site_label_1
_geom_torsion_atom_site_label_2
_geom_torsion_atom_site_label_3
_geom_torsion_atom_site_label_4
_geom_torsion
_geom_torsion_site_symmetry_1
_geom_torsion_site_symmetry_4
C28 Ru1 O1 C22 -111.65(13) . .
O2 Ru1 O1 C22 2.25(12) . .
C1 Ru1 O1 C22 152.66(13) . .
O3 Ru1 O1 C22 -50.4(3) . .
C28 Ru1 O2 C27 89.54(14) . .
C1 Ru1 O2 C27 -77.75(18) . .
O1 Ru1 O2 C27 -2.92(12) . .
O3 Ru1 O2 C27 168.56(12) . .
C28 Ru1 O3 C34 8.80(13) . .
O2 Ru1 O3 C34 -105.84(13) . .
C1 Ru1 O3 C34 102.73(13) . .
O1 Ru1 O3 C34 -53.7(3) . .
C28 Ru1 O3 C35 165.22(16) . .
O2 Ru1 O3 C35 50.58(15) . .
C1 Ru1 O3 C35 -100.86(15) . .
O1 Ru1 O3 C35 102.7(3) . .
C4 N1 C1 N2 171.42(17) . .
C2 N1 C1 N2 -6.0(2) . .
C4 N1 C1 Ru1 -15.6(2) . .
C2 N1 C1 Ru1 167.01(15) . .
C13 N2 C1 N1 -178.72(18) . .
C3 N2 C1 N1 -5.2(2) . .
C13 N2 C1 Ru1 9.7(3) . .
C3 N2 C1 Ru1 -176.74(16) . .
C28 Ru1 C1 N1 -175.08(16) . .
O2 Ru1 C1 N1 -6.7(2) . .
O1 Ru1 C1 N1 -80.20(15) . .
O3 Ru1 C1 N1 104.08(15) . .
C28 Ru1 C1 N2 -4.3(2) . .
O2 Ru1 C1 N2 164.09(15) . .
O1 Ru1 C1 N2 90.61(19) . .
O3 Ru1 C1 N2 -85.1(2) . .
C1 N1 C2 C3 13.9(2) . .
C4 N1 C2 C3 -163.49(19) . .
C1 N2 C3 C2 13.4(2) . .
C13 N2 C3 C2 -172.67(19) . .
N1 C2 C3 N2 -15.1(2) . .
C1 N1 C4 C5 99.0(2) . .
C2 N1 C4 C5 -83.8(3) . .
C1 N1 C4 C9 -82.1(2) . .
C2 N1 C4 C9 95.0(2) . .
C9 C4 C5 C6 3.7(3) . .
N1 C4 C5 C6 -177.52(18) . .
C9 C4 C5 C10 -176.01(19) . .
N1 C4 C5 C10 2.8(3) . .
C4 C5 C6 C7 -0.4(3) . .
C10 C5 C6 C7 179.25(19) . .
C5 C6 C7 C8 -2.1(3) . .
C5 C6 C7 C11 178.2(2) . .
C6 C7 C8 C9 1.4(3) . .
C11 C7 C8 C9 -178.8(2) . .
C7 C8 C9 C4 1.7(3) . .
C7 C8 C9 C12 -177.1(2) . .
C5 C4 C9 C8 -4.3(3) . .
N1 C4 C9 C8 176.87(18) . .
C5 C4 C9 C12 174.52(19) . .
N1 C4 C9 C12 -4.3(3) . .
C1 N2 C13 C18 -94.2(2) . .
C3 N2 C13 C18 92.7(2) . .
C1 N2 C13 C14 86.4(3) . .
C3 N2 C13 C14 -86.7(2) . .
C18 C13 C14 C15 0.2(3) . .
N2 C13 C14 C15 179.56(18) . .
C18 C13 C14 C19 177.53(19) . .
N2 C13 C14 C19 -3.1(3) . .
C13 C14 C15 C16 0.5(3) . .
C19 C14 C15 C16 -176.9(2) . .
C14 C15 C16 C17 -0.5(3) . .
C14 C15 C16 C20 179.2(2) . .
C15 C16 C17 C18 -0.3(3) . .
C20 C16 C17 C18 -179.9(2) . .
C16 C17 C18 C13 0.9(3) . .
C16 C17 C18 C21 178.7(2) . .
C14 C13 C18 C17 -0.8(3) . .
N2 C13 C18 C17 179.75(18) . .
C14 C13 C18 C21 -178.69(19) . .
N2 C13 C18 C21 1.9(3) . .
Ru1 O1 C22 C23 178.24(15) . .
Ru1 O1 C22 C27 -1.2(2) . .
O1 C22 C23 C24 -178.64(18) . .
C27 C22 C23 C24 0.8(3) . .
C22 C23 C24 C25 -0.3(3) . .
C23 C24 C25 C26 -0.1(3) . .
C24 C25 C26 C27 -0.1(3) . .
Ru1 O2 C27 C26 -176.67(16) . .
Ru1 O2 C27 C22 3.1(2) . .
C25 C26 C27 O2 -179.61(19) . .
C25 C26 C27 C22 0.6(3) . .
O1 C22 C27 O2 -1.3(3) . .
C23 C22 C27 O2 179.22(17) . .
O1 C22 C27 C26 178.51(18) . .
C23 C22 C27 C26 -1.0(3) . .
O2 Ru1 C28 C29 79.38(16) . .
C1 Ru1 C28 C29 -107.11(15) . .
O1 Ru1 C28 C29 164.15(15) . .
O3 Ru1 C28 C29 -6.30(14) . .
Ru1 C28 C29 C30 -175.69(15) . .
Ru1 C28 C29 C34 3.1(2) . .
C34 C29 C30 C31 -1.9(3) . .
C28 C29 C30 C31 176.91(19) . .
C29 C30 C31 C32 -0.2(3) . .
C30 C31 C32 C33 1.6(3) . .
C31 C32 C33 C34 -0.8(3) . .
C35 O3 C34 C33 16.6(3) . .
Ru1 O3 C34 C33 171.98(18) . .
C35 O3 C34 C29 -164.66(18) . .
Ru1 O3 C34 C29 -9.3(2) . .
C32 C33 C34 O3 177.31(19) . .
C32 C33 C34 C29 -1.4(3) . .
C30 C29 C34 O3 -176.15(17) . .
C28 C29 C34 O3 5.0(3) . .
C30 C29 C34 C33 2.7(3) . .
C28 C29 C34 C33 -176.20(19) . .
C34 O3 C35 C37 62.6(2) . .
Ru1 O3 C35 C37 -90.67(19) . .
C34 O3 C35 C36 -66.9(3) . .
Ru1 O3 C35 C36 139.84(15) . .
C4S C2S C3S C4S 0.2(4) 3_675 .
C2S C3S C4S C2S -0.2(4) . 3_675
